data_7051648
loop_
_publ_author_name
'Ulrich, S\'ebastien'
'Buhler, Eric'
'Lehn, Jean-Marie'

_publ_section_title
;
 Reversible constitutional switching between macrocycles and polymers
 induced by shape change in a dynamic covalent system
;
_journal_issue 2
_journal_name_full 'New Journal of Chemistry'
_journal_page_first 271
_journal_paper_doi 10.1039/b817261g
_journal_volume 33
_journal_year 2009
_chemical_formula_sum 'C22 H24 F6 N6 O8 Pb S2'
_chemical_formula_weight 885.78
_chemical_name_systematic
;
?
;
_space_group_IT_number 14
_symmetry_cell_setting monoclinic
_symmetry_space_group_name_Hall '-P 2ybc'
_symmetry_space_group_name_H-M 'P 1 21/c 1'
_atom_sites_solution_hydrogens geom
_atom_sites_solution_primary direct
_atom_sites_solution_secondary difmap
_audit_creation_method SHELXL-97
_cell_angle_alpha 90.00
_cell_angle_beta 97.775(2)
_cell_angle_gamma 90.00
_cell_formula_units_Z 4
_cell_length_a 8.7467(2)
_cell_length_b 13.0859(5)
_cell_length_c 26.4906(8)
_cell_measurement_reflns_used 19325
_cell_measurement_temperature 173(2)
_cell_measurement_theta_max 27.485
_cell_measurement_theta_min 0.998
_cell_volume 3004.20(16)
_computing_cell_refinement 'Denzo (Nonius B.V., 1998)'
_computing_data_collection 'Collect (Nonius B.V., 1998)'
_computing_data_reduction 'Denzo (Nonius B.V., 1998)'
_computing_structure_refinement 'SHELXL-97 (Sheldrick, 1997)'
_computing_structure_solution 'SHELXS-97 (Sheldrick, 1997)'
_diffrn_ambient_temperature 173(2)
_diffrn_measured_fraction_theta_full 0.993
_diffrn_measured_fraction_theta_max 0.993
_diffrn_measurement_device_type 'Kappa CCD'
_diffrn_measurement_method '/p scans'
_diffrn_radiation_monochromator graphite
_diffrn_radiation_source 'fine-focus sealed tube'
_diffrn_radiation_type MoK\a
_diffrn_radiation_wavelength 0.71073
_diffrn_reflns_av_R_equivalents 0.0473
_diffrn_reflns_av_sigmaI/netI 0.0680
_diffrn_reflns_limit_h_max 11
_diffrn_reflns_limit_h_min -11
_diffrn_reflns_limit_k_max 15
_diffrn_reflns_limit_k_min -16
_diffrn_reflns_limit_l_max 24
_diffrn_reflns_limit_l_min -34
_diffrn_reflns_number 16909
_diffrn_reflns_theta_full 27.47
_diffrn_reflns_theta_max 27.47
_diffrn_reflns_theta_min 1.55
_exptl_absorpt_coefficient_mu 5.848
_exptl_absorpt_correction_T_max 0.6088
_exptl_absorpt_correction_T_min 0.5538
_exptl_absorpt_correction_type multi-scan
_exptl_crystal_colour yellow
_exptl_crystal_density_diffrn 1.958
_exptl_crystal_density_meas ?
_exptl_crystal_density_method .
_exptl_crystal_description needle
_exptl_crystal_F_000 1720
_exptl_crystal_size_max 0.25
_exptl_crystal_size_mid 0.04
_exptl_crystal_size_min 0.04
_refine_diff_density_max 3.390
_refine_diff_density_min -2.261
_refine_diff_density_rms 0.158
_refine_ls_extinction_method none
_refine_ls_goodness_of_fit_ref 1.038
_refine_ls_hydrogen_treatment constr
_refine_ls_matrix_type full
_refine_ls_number_parameters 407
_refine_ls_number_reflns 6841
_refine_ls_number_restraints 18
_refine_ls_restrained_S_all 1.049
_refine_ls_R_factor_all 0.1056
_refine_ls_R_factor_gt 0.0620
_refine_ls_shift/su_max 0.001
_refine_ls_shift/su_mean 0.000
_refine_ls_structure_factor_coef Fsqd
_refine_ls_weighting_details 'calc w=1/[\s^2^(Fo^2^)+(0.0426P)^2^+27.4154P] where P=(Fo^2^+2Fc^2^)/3'
_refine_ls_weighting_scheme calc
_refine_ls_wR_factor_gt 0.1292
_refine_ls_wR_factor_ref 0.1441
_reflns_number_gt 4398
_reflns_number_total 6841
_reflns_threshold_expression >2sigma(I)
_cod_data_source_file b817261g.txt
_cod_data_source_block su18
_cod_depositor_comments
;
The following automatic conversions were performed:
'_symmetry_cell_setting' value 'Monoclinic' changed to 'monoclinic'
according to '/home/saulius/struct/CIF-dictionaries/cif_core.dic'
dictionary named 'cif_core.dic' version 2.4.1 from 2010-06-29.

Automatic conversion script
Id: cif_fix_enum 1527 2010-12-29 10:47:43Z saulius 
;
_cod_original_sg_symbol_H-M P21/c
_cod_database_code 7051648

loop_
_symmetry_equiv_pos_as_xyz
'x, y, z'
'-x, y+1/2, -z+1/2'
'-x, -y, -z'
'x, -y-1/2, z-1/2'

loop_
_atom_site_label
_atom_site_type_symbol
_atom_site_fract_x
_atom_site_fract_y
_atom_site_fract_z
_atom_site_U_iso_or_equiv
_atom_site_adp_type
_atom_site_occupancy
_atom_site_symmetry_multiplicity
_atom_site_calc_flag
_atom_site_refinement_flags
_atom_site_disorder_assembly
_atom_site_disorder_group
C1 C 0.0437(11) 0.8932(8) 0.4283(4) 0.042(2) Uani 1 1 d . . .
C2 C -0.0687(11) 0.9666(8) 0.4325(4) 0.050(3) Uani 1 1 d . . .
H2 H -0.1480 0.9545 0.4530 0.060 Uiso 1 1 calc R . .
C3 C -0.0627(13) 1.0569(9) 0.4065(4) 0.058(3) Uani 1 1 d . . .
H3 H -0.1360 1.1091 0.4100 0.070 Uiso 1 1 calc R . .
C4 C 0.0468(11) 1.0716(8) 0.3763(4) 0.047(2) Uani 1 1 d . . .
H4 H 0.0509 1.1337 0.3579 0.057 Uiso 1 1 calc R . .
C5 C 0.1553(10) 0.9935(7) 0.3721(4) 0.039(2) Uani 1 1 d . . .
C6 C 0.2648(14) 1.0886(9) 0.3014(4) 0.068(3) Uani 1 1 d . . .
H6A H 0.3218 1.1481 0.3165 0.102 Uiso 1 1 calc R . .
H6B H 0.1572 1.1079 0.2903 0.102 Uiso 1 1 calc R . .
H6C H 0.3119 1.0646 0.2721 0.102 Uiso 1 1 calc R . .
C7 C 0.5050(10) 0.9574(7) 0.3208(3) 0.040(2) Uani 1 1 d . . .
H7 H 0.5086 1.0182 0.3014 0.048 Uiso 1 1 calc R . .
C8 C 0.6287(10) 0.8839(7) 0.3232(4) 0.040(2) Uani 1 1 d . . .
C9 C 0.7606(11) 0.9070(8) 0.3002(4) 0.050(3) Uani 1 1 d . . .
H9 H 0.7688 0.9707 0.2835 0.061 Uiso 1 1 calc R . .
C10 C 0.8773(12) 0.8359(9) 0.3022(4) 0.057(3) Uani 1 1 d . . .
H10 H 0.9666 0.8501 0.2866 0.069 Uiso 1 1 calc R . .
C11 C 0.8650(9) 0.7462(7) 0.3263(3) 0.0347(19) Uani 1 1 d . . .
H11 H 0.9462 0.6975 0.3285 0.042 Uiso 1 1 calc R . .
C12 C 0.7317(11) 0.7260(7) 0.3478(4) 0.042(2) Uani 1 1 d . . .
C13 C 0.7061(10) 0.6273(8) 0.3720(4) 0.045(2) Uani 1 1 d . . .
H13 H 0.7844 0.5765 0.3743 0.054 Uiso 1 1 calc R . .
C14 C 0.5564(12) 0.5067(7) 0.4088(4) 0.052(3) Uani 1 1 d . . .
H14A H 0.5313 0.5109 0.4441 0.062 Uiso 1 1 calc R . .
H14B H 0.6505 0.4645 0.4091 0.062 Uiso 1 1 calc R . .
C15 C 0.4231(12) 0.4587(7) 0.3742(4) 0.050(3) Uani 1 1 d . . .
H15A H 0.4541 0.4445 0.3403 0.060 Uiso 1 1 calc R . .
H15B H 0.3928 0.3935 0.3890 0.060 Uiso 1 1 calc R . .
C16 C 0.1542(13) 0.4806(9) 0.3530(4) 0.060(3) Uani 1 1 d . . .
H16A H 0.1706 0.4225 0.3304 0.072 Uiso 1 1 calc R . .
H16B H 0.0838 0.5298 0.3332 0.072 Uiso 1 1 calc R . .
C17 C 0.0808(12) 0.4422(8) 0.3980(4) 0.051(3) Uani 1 1 d . . .
H17A H -0.0148 0.4043 0.3856 0.061 Uiso 1 1 calc R . .
H17B H 0.1525 0.3946 0.4183 0.061 Uiso 1 1 calc R . .
C18 C 0.1631(11) 0.5454(8) 0.4710(4) 0.047(2) Uani 1 1 d . . .
H18A H 0.2647 0.5468 0.4585 0.056 Uiso 1 1 calc R . .
H18B H 0.1651 0.4905 0.4968 0.056 Uiso 1 1 calc R . .
C19 C 0.1333(11) 0.6453(7) 0.4943(4) 0.041(2) Uani 1 1 d . . .
H19A H 0.0297 0.6442 0.5054 0.050 Uiso 1 1 calc R . .
H19B H 0.2103 0.6563 0.5248 0.050 Uiso 1 1 calc R . .
C20 C 0.0383(11) 0.8001(7) 0.4578(3) 0.041(2) Uani 1 1 d . . .
H20 H -0.0444 0.7909 0.4772 0.049 Uiso 1 1 calc R . .
C21 C 0.5051(14) 0.8567(9) 0.5474(4) 0.056(3) Uani 1 1 d . . .
C22 C 0.274(3) 0.7885(17) 0.2073(6) 0.116(5) Uani 1 1 d U . .
F1 F 0.3585(8) 0.8726(6) 0.5299(3) 0.096(3) Uani 1 1 d . . .
F2 F 0.5743(8) 0.9470(5) 0.5502(2) 0.0677(18) Uani 1 1 d . . .
F3 F 0.5161(11) 0.8208(6) 0.5942(3) 0.100(3) Uani 1 1 d . . .
F4 F 0.1642(18) 0.8543(11) 0.2043(4) 0.190(5) Uani 1 1 d U . .
F5 F 0.2786(12) 0.7521(8) 0.1608(3) 0.122(3) Uani 1 1 d U . .
F6 F 0.4087(14) 0.8338(9) 0.2195(3) 0.153(4) Uani 1 1 d U . .
N1 N 0.1555(8) 0.9071(5) 0.3983(3) 0.0358(17) Uani 1 1 d . . .
N2 N 0.2701(8) 1.0056(6) 0.3400(3) 0.0412(19) Uani 1 1 d . . .
N3 N 0.3895(8) 0.9404(5) 0.3452(3) 0.0356(17) Uani 1 1 d . . .
N4 N 0.6142(9) 0.7944(6) 0.3464(3) 0.0404(18) Uani 1 1 d . . .
N5 N 0.5824(8) 0.6089(6) 0.3896(3) 0.0391(18) Uani 1 1 d . . .
N6 N 0.1415(9) 0.7294(6) 0.4587(3) 0.0411(19) Uani 1 1 d . . .
O1 O 0.5724(10) 0.8233(6) 0.4583(3) 0.066(2) Uani 1 1 d . . .
O2 O 0.5050(8) 0.6777(5) 0.5066(3) 0.0541(18) Uani 1 1 d . . .
O3 O 0.7500(8) 0.7640(6) 0.5299(3) 0.071(2) Uani 1 1 d . . .
O4 O 0.2330(9) 0.7561(6) 0.2974(3) 0.063(2) Uani 1 1 d . . .
O5 O 0.1211(11) 0.6356(8) 0.2348(4) 0.095(3) Uani 1 1 d . . .
O6 O 0.3936(11) 0.6348(9) 0.2577(4) 0.108(4) Uani 1 1 d . . .
O7 O 0.2969(7) 0.5286(5) 0.3694(3) 0.0460(16) Uani 1 1 d . . .
O8 O 0.0448(7) 0.5251(5) 0.4297(3) 0.0488(17) Uani 1 1 d . . .
Pb1 Pb 0.36796(4) 0.75480(3) 0.389291(13) 0.03922(13) Uani 1 1 d . . .
S1 S 0.5939(3) 0.76983(18) 0.50648(9) 0.0425(6) Uani 1 1 d . . .
S2 S 0.2502(4) 0.6918(3) 0.25452(12) 0.0696(9) Uani 1 1 d . . .

loop_
_atom_site_aniso_label
_atom_site_aniso_U_11
_atom_site_aniso_U_22
_atom_site_aniso_U_33
_atom_site_aniso_U_23
_atom_site_aniso_U_13
_atom_site_aniso_U_12
C1 0.035(5) 0.048(6) 0.045(6) -0.004(5) 0.010(4) -0.003(4)
C2 0.036(5) 0.062(7) 0.055(6) -0.010(5) 0.015(5) 0.017(5)
C3 0.052(7) 0.071(8) 0.052(7) 0.001(6) 0.009(5) 0.018(6)
C4 0.046(6) 0.045(6) 0.049(6) 0.004(5) 0.000(5) 0.011(5)
C5 0.034(5) 0.042(5) 0.041(5) -0.005(4) 0.004(4) -0.004(4)
C6 0.073(8) 0.069(8) 0.067(8) 0.020(6) 0.025(7) 0.013(7)
C7 0.041(5) 0.039(5) 0.043(5) 0.001(4) 0.014(4) -0.011(4)
C8 0.036(5) 0.043(5) 0.041(5) -0.007(4) 0.008(4) -0.007(4)
C9 0.045(6) 0.056(6) 0.055(7) -0.004(5) 0.021(5) -0.018(5)
C10 0.038(6) 0.075(8) 0.062(7) -0.003(6) 0.018(5) -0.009(6)
C11 0.023(4) 0.050(5) 0.029(4) -0.003(4) -0.002(3) 0.018(4)
C12 0.036(5) 0.049(6) 0.040(5) -0.005(4) 0.004(4) 0.003(4)
C13 0.027(5) 0.052(6) 0.057(6) -0.003(5) 0.010(4) 0.008(4)
C14 0.047(6) 0.041(6) 0.070(7) 0.007(5) 0.018(5) 0.009(5)
C15 0.055(6) 0.035(5) 0.065(7) 0.003(5) 0.024(6) 0.007(5)
C16 0.063(7) 0.054(7) 0.064(8) 0.003(6) 0.008(6) 0.005(6)
C17 0.040(6) 0.050(6) 0.060(7) -0.002(5) 0.002(5) -0.011(5)
C18 0.036(5) 0.055(6) 0.050(6) 0.013(5) 0.006(5) -0.009(5)
C19 0.035(5) 0.052(6) 0.040(5) 0.005(4) 0.013(4) -0.007(4)
C20 0.036(5) 0.049(6) 0.040(5) 0.009(4) 0.009(4) 0.005(5)
C21 0.067(8) 0.056(7) 0.049(7) -0.011(5) 0.018(6) -0.003(6)
C22 0.145(11) 0.145(11) 0.052(7) -0.001(8) -0.008(8) 0.019(9)
F1 0.046(4) 0.106(6) 0.137(7) -0.057(5) 0.018(4) 0.010(4)
F2 0.078(5) 0.054(4) 0.068(4) -0.016(3) -0.003(3) -0.007(3)
F3 0.158(8) 0.097(6) 0.056(5) -0.013(4) 0.052(5) -0.020(6)
F4 0.264(13) 0.207(12) 0.097(7) 0.036(8) 0.013(8) 0.127(10)
F5 0.129(7) 0.181(9) 0.059(5) -0.031(5) 0.025(5) -0.028(6)
F6 0.185(10) 0.199(10) 0.079(6) 0.000(6) 0.030(6) -0.118(8)
N1 0.029(4) 0.034(4) 0.046(5) -0.003(3) 0.011(3) -0.001(3)
N2 0.030(4) 0.044(5) 0.048(5) 0.004(4) 0.002(4) -0.002(4)
N3 0.038(4) 0.034(4) 0.034(4) 0.003(3) 0.001(3) -0.002(3)
N4 0.042(5) 0.038(4) 0.042(4) -0.002(4) 0.010(4) -0.008(4)
N5 0.032(4) 0.036(4) 0.050(5) 0.004(4) 0.006(4) 0.006(3)
N6 0.039(4) 0.050(5) 0.037(4) 0.001(3) 0.014(3) -0.003(4)
O1 0.108(7) 0.048(4) 0.044(4) 0.001(3) 0.020(4) 0.002(4)
O2 0.052(4) 0.042(4) 0.069(5) -0.005(4) 0.011(4) -0.010(3)
O3 0.039(4) 0.079(6) 0.095(6) 0.003(5) 0.011(4) 0.002(4)
O4 0.061(4) 0.073(5) 0.058(5) -0.028(4) 0.021(4) -0.005(4)
O5 0.083(6) 0.118(8) 0.081(7) -0.040(6) 0.000(5) -0.031(6)
O6 0.080(7) 0.128(9) 0.120(9) -0.028(7) 0.029(6) 0.046(6)
O7 0.044(4) 0.040(4) 0.053(4) 0.008(3) 0.006(3) -0.003(3)
O8 0.035(4) 0.053(4) 0.058(4) 0.003(3) 0.003(3) 0.001(3)
Pb1 0.0411(2) 0.0364(2) 0.0436(2) 0.00277(18) 0.01804(14) 0.00055(18)
S1 0.0418(12) 0.0454(14) 0.0420(13) 0.0003(11) 0.0120(10) 0.0003(11)
S2 0.0646(19) 0.089(2) 0.0593(19) -0.0240(17) 0.0224(15) -0.0149(18)

loop_
_atom_type_symbol
_atom_type_description
_atom_type_scat_dispersion_real
_atom_type_scat_dispersion_imag
_atom_type_scat_source
C C 0.0033 0.0016 'International Tables Vol C Tables 4.2.6.8 and 6.1.1.4'
H H 0.0000 0.0000 'International Tables Vol C Tables 4.2.6.8 and 6.1.1.4'
F F 0.0171 0.0103 'International Tables Vol C Tables 4.2.6.8 and 6.1.1.4'
N N 0.0061 0.0033 'International Tables Vol C Tables 4.2.6.8 and 6.1.1.4'
O O 0.0106 0.0060 'International Tables Vol C Tables 4.2.6.8 and 6.1.1.4'
Pb Pb -3.3944 10.1111 'International Tables Vol C Tables 4.2.6.8 and 6.1.1.4'
S S 0.1246 0.1234 'International Tables Vol C Tables 4.2.6.8 and 6.1.1.4'

loop_
_geom_angle_atom_site_label_1
_geom_angle_atom_site_label_2
_geom_angle_atom_site_label_3
_geom_angle
_geom_angle_site_symmetry_1
_geom_angle_site_symmetry_3
_geom_angle_publ_flag
N1 C1 C2 122.0(9) . . ?
N1 C1 C20 120.5(8) . . ?
C2 C1 C20 117.5(9) . . ?
C3 C2 C1 118.6(9) . . ?
C3 C2 H2 120.7 . . ?
C1 C2 H2 120.7 . . ?
C4 C3 C2 120.1(10) . . ?
C4 C3 H3 119.9 . . ?
C2 C3 H3 119.9 . . ?
C3 C4 C5 118.9(10) . . ?
C3 C4 H4 120.5 . . ?
C5 C4 H4 120.5 . . ?
N1 C5 C4 122.1(8) . . ?
N1 C5 N2 117.4(8) . . ?
C4 C5 N2 120.4(9) . . ?
N2 C6 H6A 109.5 . . ?
N2 C6 H6B 109.5 . . ?
H6A C6 H6B 109.5 . . ?
N2 C6 H6C 109.5 . . ?
H6A C6 H6C 109.5 . . ?
H6B C6 H6C 109.5 . . ?
N3 C7 C8 119.8(8) . . ?
N3 C7 H7 120.1 . . ?
C8 C7 H7 120.1 . . ?
N4 C8 C9 121.5(9) . . ?
N4 C8 C7 119.1(8) . . ?
C9 C8 C7 119.4(9) . . ?
C10 C9 C8 118.9(10) . . ?
C10 C9 H9 120.6 . . ?
C8 C9 H9 120.6 . . ?
C11 C10 C9 120.1(9) . . ?
C11 C10 H10 119.9 . . ?
C9 C10 H10 119.9 . . ?
C10 C11 C12 119.0(8) . . ?
C10 C11 H11 120.5 . . ?
C12 C11 H11 120.5 . . ?
N4 C12 C11 122.4(9) . . ?
N4 C12 C13 115.6(8) . . ?
C11 C12 C13 122.0(8) . . ?
N5 C13 C12 121.2(9) . . ?
N5 C13 H13 119.4 . . ?
C12 C13 H13 119.4 . . ?
N5 C14 C15 108.1(8) . . ?
N5 C14 H14A 110.1 . . ?
C15 C14 H14A 110.1 . . ?
N5 C14 H14B 110.1 . . ?
C15 C14 H14B 110.1 . . ?
H14A C14 H14B 108.4 . . ?
O7 C15 C14 108.1(8) . . ?
O7 C15 H15A 110.1 . . ?
C14 C15 H15A 110.1 . . ?
O7 C15 H15B 110.1 . . ?
C14 C15 H15B 110.1 . . ?
H15A C15 H15B 108.4 . . ?
O7 C16 C17 110.9(9) . . ?
O7 C16 H16A 109.5 . . ?
C17 C16 H16A 109.5 . . ?
O7 C16 H16B 109.5 . . ?
C17 C16 H16B 109.5 . . ?
H16A C16 H16B 108.1 . . ?
O8 C17 C16 111.1(9) . . ?
O8 C17 H17A 109.4 . . ?
C16 C17 H17A 109.4 . . ?
O8 C17 H17B 109.4 . . ?
C16 C17 H17B 109.4 . . ?
H17A C17 H17B 108.0 . . ?
O8 C18 C19 109.5(8) . . ?
O8 C18 H18A 109.8 . . ?
C19 C18 H18A 109.8 . . ?
O8 C18 H18B 109.8 . . ?
C19 C18 H18B 109.8 . . ?
H18A C18 H18B 108.2 . . ?
N6 C19 C18 111.7(8) . . ?
N6 C19 H19A 109.3 . . ?
C18 C19 H19A 109.3 . . ?
N6 C19 H19B 109.3 . . ?
C18 C19 H19B 109.3 . . ?
H19A C19 H19B 107.9 . . ?
N6 C20 C1 122.5(8) . . ?
N6 C20 H20 118.7 . . ?
C1 C20 H20 118.7 . . ?
F3 C21 F1 109.3(10) . . ?
F3 C21 F2 106.9(9) . . ?
F1 C21 F2 107.1(9) . . ?
F3 C21 S1 110.8(8) . . ?
F1 C21 S1 111.2(8) . . ?
F2 C21 S1 111.3(8) . . ?
F4 C22 F6 110(2) . . ?
F4 C22 F5 107.5(15) . . ?
F6 C22 F5 104.3(17) . . ?
F4 C22 S2 111.1(15) . . ?
F6 C22 S2 109.0(12) . . ?
F5 C22 S2 114.4(15) . . ?
C5 N1 C1 118.1(8) . . ?
C5 N1 Pb1 121.7(6) . . ?
C1 N1 Pb1 120.2(6) . . ?
N3 N2 C5 118.3(7) . . ?
N3 N2 C6 119.2(8) . . ?
C5 N2 C6 122.6(8) . . ?
C7 N3 N2 119.3(8) . . ?
C7 N3 Pb1 118.4(6) . . ?
N2 N3 Pb1 121.1(5) . . ?
C8 N4 C12 118.1(8) . . ?
C8 N4 Pb1 120.5(6) . . ?
C12 N4 Pb1 121.3(6) . . ?
C13 N5 C14 119.2(8) . . ?
C13 N5 Pb1 120.0(6) . . ?
C14 N5 Pb1 120.8(6) . . ?
C20 N6 C19 117.3(7) . . ?
S1 O1 Pb1 117.3(4) . . ?
S2 O4 Pb1 131.6(5) . . ?
C16 O7 C15 112.5(8) . . ?
C18 O8 C17 113.3(7) . . ?
O1 Pb1 O4 150.7(2) . . ?
O1 Pb1 N4 72.7(2) . . ?
O4 Pb1 N4 83.5(2) . . ?
O1 Pb1 N5 79.9(2) . . ?
O4 Pb1 N5 103.9(2) . . ?
N4 Pb1 N5 61.6(2) . . ?
O1 Pb1 N3 84.9(2) . . ?
O4 Pb1 N3 68.5(2) . . ?
N4 Pb1 N3 61.8(2) . . ?
N5 Pb1 N3 123.4(2) . . ?
O1 Pb1 N1 95.7(2) . . ?
O4 Pb1 N1 81.3(2) . . ?
N4 Pb1 N1 119.9(2) . . ?
N5 Pb1 N1 174.8(2) . . ?
N3 Pb1 N1 58.5(2) . . ?
O3 S1 O2 116.2(5) . . ?
O3 S1 O1 114.4(5) . . ?
O2 S1 O1 113.8(5) . . ?
O3 S1 C21 103.7(5) . . ?
O2 S1 C21 104.4(5) . . ?
O1 S1 C21 102.0(5) . . ?
O5 S2 O4 116.1(5) . . ?
O5 S2 O6 113.7(7) . . ?
O4 S2 O6 115.9(6) . . ?
O5 S2 C22 105.8(8) . . ?
O4 S2 C22 99.8(7) . . ?
O6 S2 C22 102.8(9) . . ?

loop_
_geom_bond_atom_site_label_1
_geom_bond_atom_site_label_2
_geom_bond_distance
_geom_bond_site_symmetry_2
_geom_bond_publ_flag
C1 N1 1.353(11) . ?
C1 C2 1.389(13) . ?
C1 C20 1.452(13) . ?
C2 C3 1.372(15) . ?
C2 H2 0.9500 . ?
C3 C4 1.343(14) . ?
C3 H3 0.9500 . ?
C4 C5 1.409(13) . ?
C4 H4 0.9500 . ?
C5 N1 1.325(11) . ?
C5 N2 1.412(11) . ?
C6 N2 1.486(13) . ?
C6 H6A 0.9800 . ?
C6 H6B 0.9800 . ?
C6 H6C 0.9800 . ?
C7 N3 1.290(11) . ?
C7 C8 1.443(13) . ?
C7 H7 0.9500 . ?
C8 N4 1.336(12) . ?
C8 C9 1.409(12) . ?
C9 C10 1.378(15) . ?
C9 H9 0.9500 . ?
C10 C11 1.347(14) . ?
C10 H10 0.9500 . ?
C11 C12 1.391(12) . ?
C11 H11 0.9500 . ?
C12 N4 1.360(12) . ?
C12 C13 1.471(14) . ?
C13 N5 1.257(11) . ?
C13 H13 0.9500 . ?
C14 N5 1.461(12) . ?
C14 C15 1.518(14) . ?
C14 H14A 0.9900 . ?
C14 H14B 0.9900 . ?
C15 O7 1.426(11) . ?
C15 H15A 0.9900 . ?
C15 H15B 0.9900 . ?
C16 O7 1.413(12) . ?
C16 C17 1.515(14) . ?
C16 H16A 0.9900 . ?
C16 H16B 0.9900 . ?
C17 O8 1.432(12) . ?
C17 H17A 0.9900 . ?
C17 H17B 0.9900 . ?
C18 O8 1.425(11) . ?
C18 C19 1.485(13) . ?
C18 H18A 0.9900 . ?
C18 H18B 0.9900 . ?
C19 N6 1.457(11) . ?
C19 H19A 0.9900 . ?
C19 H19B 0.9900 . ?
C20 N6 1.290(12) . ?
C20 H20 0.9500 . ?
C21 F3 1.317(12) . ?
C21 F1 1.320(13) . ?
C21 F2 1.325(12) . ?
C21 S1 1.816(11) . ?
C22 F4 1.28(2) . ?
C22 F6 1.32(2) . ?
C22 F5 1.327(18) . ?
C22 S2 1.81(2) . ?
N1 Pb1 2.757(7) . ?
N2 N3 1.341(10) . ?
N3 Pb1 2.713(7) . ?
N4 Pb1 2.620(7) . ?
N5 Pb1 2.676(7) . ?
O1 S1 1.444(7) . ?
O1 Pb1 2.542(8) . ?
O2 S1 1.435(7) . ?
O3 S1 1.423(8) . ?
O4 S2 1.437(7) . ?
O4 Pb1 2.558(8) . ?
O5 S2 1.388(9) . ?
O6 S2 1.452(9) . ?
